data_9000178
loop_
_publ_author_name
'Moore, P. B.'
'Smyth, J. R.'

_publ_section_title
;Crystal chemistry of the basic manganese arsenates: III. The crystal
 structure of eveite, Mn2(OH)(AsO4)
;
_journal_name_full 'American Mineralogist'
_journal_page_first 1841
_journal_page_last 1845
_journal_volume 53
_journal_year 1968
_chemical_formula_sum 'As H Mn2 O5'
_chemical_name_mineral Eveite
_space_group_IT_number 58
_symmetry_space_group_name_Hall '-P 2 2n'
_symmetry_space_group_name_H-M 'P n n m'
_cell_angle_alpha 90
_cell_angle_beta 90
_cell_angle_gamma 90
_cell_formula_units_Z 4
_cell_length_a 8.57
_cell_length_b 8.77
_cell_length_c 6.27
_cell_volume 471.246
_database_code_amcsd 0000183
_exptl_crystal_density_diffrn 3.746
_cod_original_formula_sum 'Mn2 As (O5 H)'
_cod_database_code 9000178

loop_
_space_group_symop_operation_xyz
x,y,z
1/2+x,1/2-y,1/2+z
1/2-x,1/2+y,1/2-z
1/2-x,1/2+y,1/2+z
1/2+x,1/2-y,1/2-z
x,y,-z
-x,-y,z
-x,-y,-z

loop_
_atom_site_label
_atom_site_fract_x
_atom_site_fract_y
_atom_site_fract_z
_atom_site_U_iso_or_equiv
_atom_site_type_symbol
_atom_site_attached_hydrogens
Mn1 0.00000 0.00000 0.24640 0.01241 Mn 0
Mn2 0.35710 0.13480 0.50000 0.01532 Mn 0
As 0.24170 0.25680 0.00000 0.00418 As 0
O-H1 0.38590 0.37220 0.50000 0.00583 O 1
O2 0.41580 0.35740 0.00000 0.00836 O 0
O3 0.10790 0.39270 0.00000 0.02090 O 0
O4 0.22040 0.14640 0.22050 0.01153 O 0

loop_
_cod_changelog_entry_id
_cod_changelog_entry_author
_cod_changelog_entry_date
_cod_changelog_entry_text
1
;cod-tools version 3.8.0
Id: cif_guess_AMCSD_atom_types 9574 2023-05-10 09:00:05Z saulius
;
2023-05-10T18:45:52+03:00
;Derived atom types and hydrogen counts
from atom names that follow the AMCSD naming convention
(Wat == water, O-H == hydroxyl).
;

loop_
_cod_related_entry_id
_cod_related_entry_database
_cod_related_entry_code
1 AMCSD 0000183
